data_2237061
loop_
_publ_author_name
'K\"opf, Marianne'
'Osters, Oliver'
'Bawohl, Melanie'
'Nilges, Tom'

_publ_section_title
;
 The layered polyphosphide Ag~3.73(4)~Zn~2.27(4)~P~16~
;
_journal_coeditor_code WM2694
_journal_issue 12
_journal_name_full 'Acta Crystallographica Section E'
_journal_page_first i91
_journal_paper_doi 10.1107/S1600536812045667
_journal_volume 68
_journal_year 2012
_chemical_formula_iupac 'Ag3.73 Zn2.27 P16'
_chemical_formula_sum 'Ag3.73 P16 Zn2.27'
_chemical_formula_weight 1046.3
_chemical_name_systematic
;
Silver zinc hexadecaphosphide
;
_space_group_IT_number 15
_symmetry_cell_setting monoclinic
_symmetry_space_group_name_Hall '-C 2yc'
_symmetry_space_group_name_H-M 'C 1 2/c 1'
_cell_angle_alpha 90
_cell_angle_beta 109.585(9)
_cell_angle_gamma 90
_cell_formula_units_Z 2
_cell_length_a 11.4920(10)
_cell_length_b 9.9604(8)
_cell_length_c 7.7106(9)
_cell_measurement_reflns_used 4528
_cell_measurement_temperature 293(2)
_cell_measurement_theta_max 30.5
_cell_measurement_theta_min 2.8
_cell_volume 831.53(15)
_computing_cell_refinement 'X-AREA (Stoe & Cie, 2011)'
_computing_data_collection 'X-AREA (Stoe & Cie, 2011)'
_computing_data_reduction 'X-AREA (Stoe & Cie, 2011)'
_computing_molecular_graphics 'DIAMOND (Brandenburg & Putz, 2005)'
_computing_publication_material 'publCIF (Westrip, 2010)'
_computing_structure_refinement
;
<i>JANA2006</i> (Pet\<ri\<cek <i>et al.</i>, 2006)
;
_computing_structure_solution
;
<i>SUPERFLIP</i> (Palatinus & Chapuis 2007)
;
_diffrn_ambient_temperature 293(2)
_diffrn_detector_area_resol_mean 6.67
_diffrn_measured_fraction_theta_full 0.99
_diffrn_measured_fraction_theta_max 0.99
_diffrn_measurement_device '2-circle goniometer'
_diffrn_measurement_device_type 'IPDS Stoe 2T'
_diffrn_measurement_method 'rotation method'
_diffrn_radiation_monochromator 'plane graphite'
_diffrn_radiation_source 'X-ray tube'
_diffrn_radiation_type 'Mo K\a'
_diffrn_radiation_wavelength 0.71073
_diffrn_reflns_av_R_equivalents 0.0152
_diffrn_reflns_av_sigmaI/netI 0.0125
_diffrn_reflns_limit_h_max 16
_diffrn_reflns_limit_h_min -16
_diffrn_reflns_limit_k_max 14
_diffrn_reflns_limit_k_min -13
_diffrn_reflns_limit_l_max 10
_diffrn_reflns_limit_l_min -10
_diffrn_reflns_number 4398
_diffrn_reflns_theta_full 30.46
_diffrn_reflns_theta_max 30.46
_diffrn_reflns_theta_min 2.78
_exptl_absorpt_coefficient_mu 9.05
_exptl_absorpt_correction_T_max 0.771
_exptl_absorpt_correction_T_min 0.730
_exptl_absorpt_correction_type numerical
_exptl_absorpt_process_details '(X-AREA; Stoe & Cie, 2011)'
_exptl_crystal_colour black
_exptl_crystal_density_diffrn 4.17
_exptl_crystal_description isomorphic
_exptl_crystal_F_000 966
_exptl_crystal_size_max 0.020
_exptl_crystal_size_mid 0.020
_exptl_crystal_size_min 0.017
_refine_diff_density_max 0.56
_refine_diff_density_min -0.66
_refine_ls_extinction_coef 0.084(5)
_refine_ls_extinction_method 'B-C type 1 Gaussian isotropic (Becker & Coppens, 1974)'
_refine_ls_goodness_of_fit_ref 1.39
_refine_ls_number_constraints 14
_refine_ls_number_parameters 54
_refine_ls_number_reflns 1265
_refine_ls_number_restraints 0
_refine_ls_R_factor_all 0.0230
_refine_ls_R_factor_gt 0.0175
_refine_ls_shift/su_max 0.0376
_refine_ls_shift/su_mean 0.0085
_refine_ls_structure_factor_coef Fsqd
_refine_ls_weighting_details w=1/(\s^2^(I)+0.0004I^2^)
_refine_ls_weighting_scheme sigma
_refine_ls_wR_factor_gt 0.0409
_refine_ls_wR_factor_ref 0.0424
_reflns_number_gt 1135
_reflns_number_total 1265
_reflns_threshold_expression I>3\s(I)
_cod_data_source_file wm2694.cif
_cod_data_source_block I
_cod_original_cell_volume 831.5(2)
_cod_original_sg_symbol_H-M 'C 2/c'
_cod_database_code 2237061
_cod_database_fobs_code 2237061

loop_
_symmetry_equiv_pos_site_id
_symmetry_equiv_pos_as_xyz
1 x,y,z
2 -x,y,-z+1/2
3 -x,-y,-z
4 x,-y,z+1/2
5 x+1/2,y+1/2,z
6 -x+1/2,y+1/2,-z+1/2
7 -x+1/2,-y+1/2,-z
8 x+1/2,-y+1/2,z+1/2

loop_
_atom_site_type_symbol
_atom_site_label
_atom_site_fract_x
_atom_site_fract_y
_atom_site_fract_z
_atom_site_U_iso_or_equiv
_atom_site_adp_type
_atom_site_calc_flag
_atom_site_occupancy
_atom_site_symmetry_multiplicity
Ag Ag1 0 0.41699(3) 0.25 0.01075(10) Uani d 0.422(6) 4
Zn Zn1 0 0.41699(3) 0.25 0.01075(10) Uani d 0.578(6) 4
Ag Ag2 -0.089927(17) 0.13768(2) -0.08750(3) 0.01608(7) Uani d 0.721(7) 8
Zn Zn2 -0.089927(17) 0.13768(2) -0.08750(3) 0.01608(7) Uani d 0.279(7) 8
P P1 -0.16624(5) 0.56752(5) 0.05996(7) 0.00731(15) Uani d 1 8
P P2 -0.24029(5) 0.32264(5) -0.24701(7) 0.00785(15) Uani d 1 8
P P3 0.09157(4) 0.27552(6) 0.07194(7) 0.00827(15) Uani d 1 8
P P4 -0.33325(5) 0.48032(5) -0.14361(8) 0.00915(15) Uani d 1 8

loop_
_atom_site_aniso_label
_atom_site_aniso_U_11
_atom_site_aniso_U_22
_atom_site_aniso_U_33
_atom_site_aniso_U_12
_atom_site_aniso_U_13
_atom_site_aniso_U_23
_atom_site_aniso_type_symbol
Ag1 0.01067(15) 0.01146(16) 0.01117(17) 0 0.00506(10) 0 Ag
Zn1 0.01067(15) 0.01146(16) 0.01117(17) 0 0.00506(10) 0 Zn
Ag2 0.01637(11) 0.01572(12) 0.01331(12) -0.00637(6) 0.00121(7) -0.00034(6) Ag
Zn2 0.01637(11) 0.01572(12) 0.01331(12) -0.00637(6) 0.00121(7) -0.00034(6) Zn
P1 0.0079(2) 0.0074(2) 0.0071(2) 0.00021(16) 0.00310(17) 0.00069(17) P
P2 0.0090(2) 0.0076(2) 0.0072(2) -0.00064(16) 0.00309(17) -0.00022(18) P
P3 0.0077(2) 0.0082(2) 0.0093(3) 0.00004(16) 0.00342(18) 0.00121(17) P
P4 0.0096(2) 0.0104(2) 0.0080(2) -0.00069(17) 0.00363(17) -0.00171(18) P

loop_
_atom_type_symbol
_atom_type_scat_dispersion_real
_atom_type_scat_dispersion_imag
_atom_type_scat_source
Ag -0.8971 1.1015 'International Tables Vol C tables 4.2.6.8 and 6.1.1.1'
P 0.1023 0.0942 'International Tables Vol C tables 4.2.6.8 and 6.1.1.1'
Zn 0.2839 1.4301 'International Tables Vol C tables 4.2.6.8 and 6.1.1.1'

loop_
_geom_angle_atom_site_label_1
_geom_angle_atom_site_label_2
_geom_angle_atom_site_label_3
_geom_angle_site_symmetry_1
_geom_angle_site_symmetry_3
_geom_angle
P1 Ag1 P1 . 2_555 105.73(2)
P1 Ag1 P3 . . 114.11(2)
P1 Ag1 P3 . 2_555 106.81(2)
P1 Ag1 P3 2_555 . 106.81(2)
P1 Ag1 P3 2_555 2_555 114.11(2)
P3 Ag1 P3 . 2_555 109.40(2)
P2 Ag2 P3 . . 99.36(2)
P2 Ag2 P4 . 6_444 93.38(2)
P2 Ag2 P4 . 7_455 109.66(2)
P3 Ag2 P4 . 6_444 140.08(2)
P3 Ag2 P4 . 7_455 110.23(2)
P4 Ag2 P4 6_444 7_455 100.52(2)
Ag1 P1 P2 . 4_565 106.99(3)
Ag1 P1 P3 . 3_565 111.18(3)
Ag1 P1 P4 . . 119.67(3)
P2 P1 P3 4_565 3_565 104.82(3)
P2 P1 P4 4_565 . 103.40(3)
P3 P1 P4 3_565 . 109.44(3)
Ag2 P2 P1 . 4_564 109.17(3)
Ag2 P2 P3 . 8_454 107.16(3)
Ag2 P2 P4 . . 132.64(3)
P1 P2 P3 4_564 8_454 104.18(3)
P1 P2 P4 4_564 . 103.43(3)
P3 P2 P4 8_454 . 96.77(3)
Ag1 P3 Ag2 . . 98.66(2)
Ag1 P3 Zn2 . . 98.66(2)
Ag1 P3 P1 . 3_565 99.15(3)
Ag1 P3 P2 . 8_555 110.66(3)
Ag2 P3 P1 . 3_565 124.46(3)
Ag2 P3 P2 . 8_555 119.19(3)
P1 P3 P2 3_565 8_555 102.39(3)
Ag2 P4 Ag2 6_454 7_455 139.72(3)
Ag2 P4 Zn2 6_454 7_455 139.72(3)
Ag2 P4 P1 6_454 . 108.81(3)
Ag2 P4 P2 6_454 . 103.06(3)
Ag2 P4 Zn2 7_455 6_454 139.72(3)
Ag2 P4 P1 7_455 . 96.17(3)
Ag2 P4 P2 7_455 . 104.53(3)
P1 P4 P2 . . 97.28(3)

loop_
_geom_bond_atom_site_label_1
_geom_bond_atom_site_label_2
_geom_bond_site_symmetry_2
_geom_bond_distance
Ag1 P1 . 2.4836(7)
Ag1 P1 2_555 2.4836(7)
Ag1 P3 . 2.4385(7)
Ag1 P3 2_555 2.4385(7)
Ag2 P2 . 2.5432(7)
Ag2 P3 . 2.4551(7)
Ag2 P4 6_444 2.5115(7)
Ag2 P4 7_455 2.5280(7)
P1 P2 4_565 2.2328(9)
P1 P3 3_565 2.1909(9)
P1 P4 . 2.2095(9)
P2 P3 8_454 2.1976(8)
P2 P4 . 2.1941(9)
